data_2208577
loop_
_publ_author_name
'Heren, Zerrin'
'Ersanl\?i, Cem C\"uneyt'
'Keser, Cem'
'Ocak \'Iskeleli, Nazan'

_publ_section_title
;
 Redetermination of
 <i>trans</i>-diaquabis(picolinato-\k^2^<i>N</i>,<i>O</i>)cobalt(II)
 dihydrate
;
_journal_coeditor_code DN2006
_journal_issue 4
_journal_name_full 'Acta Crystallographica Section E'
_journal_page_first m796
_journal_page_last m798
_journal_paper_doi 10.1107/S1600536806009081
_journal_volume 62
_journal_year 2006
_chemical_formula_iupac '[Co (C6 H4 N O2)2 (H2 O)2], 2H2 O'
_chemical_formula_moiety 'C12 H12 Co N2 O6, 2H2 O'
_chemical_formula_sum 'C12 H16 Co N2 O8'
_chemical_formula_weight 375.20
_chemical_name_systematic
;
trans-diaquabis(picolinato-\k^2^N,O)cobalt(II) dihydrate
;
_space_group_IT_number 14
_symmetry_cell_setting monoclinic
_symmetry_space_group_name_Hall '-P 2ybc'
_symmetry_space_group_name_H-M 'P 1 21/c 1'
_atom_sites_solution_hydrogens geom
_atom_sites_solution_primary direct
_atom_sites_solution_secondary difmap
_audit_creation_method SHELXL-97
_cell_angle_alpha 90.00
_cell_angle_beta 123.780(6)
_cell_angle_gamma 90.00
_cell_formula_units_Z 2
_cell_length_a 9.8093(9)
_cell_length_b 5.1846(3)
_cell_length_c 17.5233(16)
_cell_measurement_reflns_used 14007
_cell_measurement_temperature 296(2)
_cell_measurement_theta_max 27.9
_cell_measurement_theta_min 2.5
_cell_volume 740.74(12)
_computing_cell_refinement X-AREA
_computing_data_collection 'X-AREA (Stoe & Cie, 2002)'
_computing_data_reduction 'X-RED32 (Stoe & Cie, 2002)'
_computing_molecular_graphics 'ORTEP-3 for Windows (Farrugia, 1997) and PLATON (Spek, 2003)'
_computing_publication_material 'WinGX (Farrugia, 1999)'
_computing_structure_refinement 'SHELXL97 (Sheldrick, 1997)'
_computing_structure_solution 'SHELXS97 (Sheldrick, 1997)'
_diffrn_ambient_temperature 296(2)
_diffrn_detector_area_resol_mean 6.67
_diffrn_measured_fraction_theta_full 0.997
_diffrn_measured_fraction_theta_max 0.997
_diffrn_measurement_device_type 'Stoe IPDS-II'
_diffrn_measurement_method \w
_diffrn_radiation_monochromator graphite
_diffrn_radiation_source 'fine-focus sealed tube'
_diffrn_radiation_type MoK\a
_diffrn_radiation_wavelength 0.71073
_diffrn_reflns_av_R_equivalents 0.044
_diffrn_reflns_av_sigmaI/netI 0.023
_diffrn_reflns_limit_h_max 12
_diffrn_reflns_limit_h_min -12
_diffrn_reflns_limit_k_max 6
_diffrn_reflns_limit_k_min -6
_diffrn_reflns_limit_l_max 22
_diffrn_reflns_limit_l_min -23
_diffrn_reflns_number 12035
_diffrn_reflns_theta_full 27.90
_diffrn_reflns_theta_max 27.9
_diffrn_reflns_theta_min 2.5
_diffrn_standards_decay_% 0
_diffrn_standards_interval_count 0
_diffrn_standards_number 0
_exptl_absorpt_coefficient_mu 1.203
_exptl_absorpt_correction_T_max 0.961
_exptl_absorpt_correction_T_min 0.879
_exptl_absorpt_correction_type integration
_exptl_absorpt_process_details '(X-RED32; Stoe & Cie, 2002)'
_exptl_crystal_colour orange
_exptl_crystal_density_diffrn 1.682
_exptl_crystal_density_method 'not measured'
_exptl_crystal_description plate
_exptl_crystal_F_000 386
_exptl_crystal_size_max 0.37
_exptl_crystal_size_mid 0.19
_exptl_crystal_size_min 0.02
_refine_diff_density_max 0.260
_refine_diff_density_min -0.250
_refine_ls_extinction_method none
_refine_ls_goodness_of_fit_ref 1.028
_refine_ls_hydrogen_treatment mixed
_refine_ls_matrix_type full
_refine_ls_number_parameters 118
_refine_ls_number_reflns 1760
_refine_ls_number_restraints 6
_refine_ls_restrained_S_all 1.027
_refine_ls_R_factor_all 0.0328
_refine_ls_R_factor_gt 0.0239
_refine_ls_shift/su_max 0.001
_refine_ls_shift/su_mean 0.000
_refine_ls_structure_factor_coef Fsqd
_refine_ls_weighting_details 'calc w=1/[\s^2^(Fo^2^)+(0.0389P)^2^+0.0458P] where P=(Fo^2^+2Fc^2^)/3'
_refine_ls_weighting_scheme calc
_refine_ls_wR_factor_gt 0.0604
_refine_ls_wR_factor_ref 0.0626
_reflns_number_gt 1441
_reflns_number_total 1760
_reflns_threshold_expression I>2\s(I)
_cod_data_source_file dn2006.cif
_cod_data_source_block I
_cod_original_cell_volume 740.74(11)
_cod_original_sg_symbol_H-M 'P 21/c'
_cod_database_code 2208577

loop_
_symmetry_equiv_pos_as_xyz
'x, y, z'
'-x, y+1/2, -z+1/2'
'-x, -y, -z'
'x, -y-1/2, z-1/2'

loop_
_atom_site_type_symbol
_atom_site_label
_atom_site_fract_x
_atom_site_fract_y
_atom_site_fract_z
_atom_site_U_iso_or_equiv
_atom_site_adp_type
_atom_site_calc_flag
_atom_site_refinement_flags
_atom_site_occupancy
Co Co1 0.5000 0.5000 0.5000 0.02541(9) Uani d S 1
O O1W 0.42241(14) 0.7409(2) 0.38364(8) 0.0348(2) Uani d D 1
H H1A 0.473(2) 0.884(3) 0.3993(15) 0.052 Uiso d D 1
H H1B 0.435(3) 0.663(4) 0.3457(12) 0.052 Uiso d D 1
O O1 0.43782(12) 0.7832(2) 0.55832(7) 0.0320(2) Uani d . 1
C C1 0.28721(18) 0.7910(3) 0.53122(10) 0.0294(3) Uani d . 1
N N1 0.24581(15) 0.4280(2) 0.43453(9) 0.0273(3) Uani d . 1
O O2 0.23001(15) 0.9384(3) 0.56192(9) 0.0430(3) Uani d . 1
C C2 0.17365(17) 0.6054(3) 0.45624(10) 0.0278(3) Uani d . 1
C C3 0.00540(19) 0.6215(4) 0.41267(12) 0.0354(4) Uani d . 1
H H3 -0.0413 0.7468 0.4293 0.043 Uiso calc R 1
C C4 -0.0916(2) 0.4463(4) 0.34374(13) 0.0412(4) Uani d . 1
H H4 -0.2052 0.4533 0.3125 0.049 Uiso calc R 1
C C5 -0.0181(2) 0.2613(4) 0.32182(12) 0.0408(4) Uani d . 1
H H5 -0.0813 0.1407 0.2761 0.049 Uiso calc R 1
C C6 0.15083(19) 0.2576(3) 0.36890(11) 0.0340(3) Uani d . 1
H H6 0.2003 0.1316 0.3543 0.041 Uiso calc R 1
O O2W 0.4257(2) 0.4866(3) 0.24435(9) 0.0568(4) Uani d D 1
H H2A 0.461(3) 0.337(3) 0.2598(18) 0.085 Uiso d D 1
H H2B 0.361(3) 0.498(5) 0.1870(7) 0.085 Uiso d D 1

loop_
_atom_site_aniso_label
_atom_site_aniso_U_11
_atom_site_aniso_U_22
_atom_site_aniso_U_33
_atom_site_aniso_U_12
_atom_site_aniso_U_13
_atom_site_aniso_U_23
Co1 0.02300(14) 0.02569(15) 0.02698(14) -0.00044(12) 0.01355(11) -0.00255(12)
O1W 0.0386(6) 0.0320(6) 0.0331(6) -0.0038(5) 0.0196(5) 0.0002(5)
O1 0.0273(5) 0.0316(6) 0.0360(5) -0.0024(4) 0.0170(5) -0.0088(5)
C1 0.0305(7) 0.0305(8) 0.0283(7) 0.0010(6) 0.0170(6) -0.0006(6)
N1 0.0253(6) 0.0269(6) 0.0282(6) -0.0011(5) 0.0139(5) -0.0002(5)
O2 0.0375(6) 0.0493(8) 0.0437(6) 0.0031(5) 0.0235(5) -0.0130(5)
C2 0.0269(7) 0.0302(7) 0.0279(7) 0.0003(6) 0.0162(6) 0.0015(6)
C3 0.0293(8) 0.0394(9) 0.0393(9) 0.0022(7) 0.0201(7) 0.0003(7)
C4 0.0258(7) 0.0503(11) 0.0422(9) -0.0039(7) 0.0156(7) -0.0013(8)
C5 0.0331(8) 0.0409(9) 0.0376(8) -0.0094(7) 0.0128(7) -0.0074(8)
C6 0.0338(8) 0.0309(8) 0.0350(8) -0.0018(7) 0.0177(7) -0.0037(7)
O2W 0.0774(10) 0.0468(8) 0.0381(6) 0.0087(8) 0.0272(7) 0.0012(7)

loop_
_atom_type_symbol
_atom_type_description
_atom_type_scat_dispersion_real
_atom_type_scat_dispersion_imag
_atom_type_scat_source
C C 0.0033 0.0016 'International Tables Vol C Tables 4.2.6.8 and 6.1.1.4'
H H 0.0000 0.0000 'International Tables Vol C Tables 4.2.6.8 and 6.1.1.4'
Co Co 0.3494 0.9721 'International Tables Vol C Tables 4.2.6.8 and 6.1.1.4'
N N 0.0061 0.0033 'International Tables Vol C Tables 4.2.6.8 and 6.1.1.4'
O O 0.0106 0.0060 'International Tables Vol C Tables 4.2.6.8 and 6.1.1.4'

loop_
_geom_angle_atom_site_label_1
_geom_angle_atom_site_label_2
_geom_angle_atom_site_label_3
_geom_angle_site_symmetry_1
_geom_angle_site_symmetry_3
_geom_angle
O1 Co1 O1 . 3_666 180.0
O1 Co1 N1 . 3_666 100.91(5)
O1 Co1 N1 . . 79.09(5)
N1 Co1 N1 3_666 . 180.0
O1 Co1 O1W . 3_666 89.42(5)
O1 Co1 O1W 3_666 3_666 90.58(5)
N1 Co1 O1W 3_666 3_666 84.19(5)
N1 Co1 O1W . 3_666 95.81(5)
O1 Co1 O1W . . 90.58(5)
O1 Co1 O1W 3_666 . 89.42(5)
N1 Co1 O1W 3_666 . 95.81(5)
N1 Co1 O1W . . 84.19(5)
O1W Co1 O1W 3_666 . 180.00(5)
Co1 O1W H1A . . 111.6(16)
Co1 O1W H1B . . 110.0(15)
H1A O1W H1B . . 111.1(17)
C1 O1 Co1 . . 115.96(10)
O2 C1 O1 . . 124.76(14)
O2 C1 C2 . . 118.75(14)
O1 C1 C2 . . 116.49(13)
C6 N1 C2 . . 118.29(13)
C6 N1 Co1 . . 129.11(11)
C2 N1 Co1 . . 111.98(10)
N1 C2 C3 . . 122.81(15)
N1 C2 C1 . . 115.83(13)
C3 C2 C1 . . 121.35(14)
C4 C3 C2 . . 118.22(16)
C4 C3 H3 . . 120.9
C2 C3 H3 . . 120.9
C5 C4 C3 . . 119.30(15)
C5 C4 H4 . . 120.4
C3 C4 H4 . . 120.4
C4 C5 C6 . . 118.90(16)
C4 C5 H5 . . 120.5
C6 C5 H5 . . 120.5
N1 C6 C5 . . 122.46(15)
N1 C6 H6 . . 118.8
C5 C6 H6 . . 118.8
H2A O2W H2B . . 111(2)

loop_
_geom_bond_atom_site_label_1
_geom_bond_atom_site_label_2
_geom_bond_distance
Co1 O1 2.0652(10)
Co1 N1 2.1193(13)
Co1 O1W 2.1379(11)
O1W H1A 0.847(9)
O1W H1B 0.84(2)
O1 C1 1.2765(18)
C1 O2 1.2344(19)
C1 C2 1.505(2)
N1 C6 1.334(2)
N1 C2 1.338(2)
C2 C3 1.383(2)
C3 C4 1.382(3)
C3 H3 0.9300
C4 C5 1.376(3)
C4 H4 0.9300
C5 C6 1.381(2)
C5 H5 0.9300
C6 H6 0.9300
O2W H2A 0.832(10)
O2W H2B 0.841(10)

loop_
_geom_hbond_atom_site_label_D
_geom_hbond_atom_site_label_H
_geom_hbond_atom_site_label_A
_geom_hbond_site_symmetry_A
_geom_hbond_distance_DH
_geom_hbond_distance_HA
_geom_hbond_distance_DA
_geom_hbond_angle_DHA
O1W H1A O1 3_676 0.847(9) 1.892(10) 2.7300(17) 169.9(19)
O1W H1B O2W . 0.84(2) 1.956(10) 2.7900(19) 171(2)
O2W H2A O2W 2_645 0.832(10) 2.150(15) 2.9264(18) 155(3)
O2W H2B O2 4_575 0.841(10) 1.853(10) 2.6891(19) 173(3)
C3 H3 O2 3_576 0.93 2.54 3.447(2) 166
